data_1558537
loop_
_publ_author_name
'Nishiyama, Hiroki'
'Zheng, Feng'
'Inagi, Shinsuke'
'Fueno, Hiroyuki'
'Tanaka, Kazuyoshi'
'Tomita, Ikuyoshi'

_publ_section_title
;
 Tellurophene-containing \p-conjugated polymers with unique
 heteroatom--heteroatom interactions by post-element-transformation of an
 organotitanium polymer
;
_journal_issue 29
_journal_name_full 'Polymer Chemistry'
_journal_page_first 4693
_journal_page_last 4698
_journal_paper_doi 10.1039/D0PY00724B
_journal_volume 11
_journal_year 2020
_chemical_formula_moiety 'C18 H16 Br2 O2 Te'
_chemical_formula_sum 'C18 H16 Br2 O2 Te'
_chemical_formula_weight 551.73
_space_group_IT_number 2
_space_group_name_Hall '-P 1'
_space_group_name_H-M_alt 'P -1'
_symmetry_cell_setting triclinic
_symmetry_Int_Tables_number 2
_symmetry_space_group_name_Hall '-P 1'
_symmetry_space_group_name_H-M 'P -1'
_atom_sites_solution_hydrogens geom
_atom_sites_solution_primary direct
_atom_sites_solution_secondary difmap
_audit_update_record
;
2020-05-17 deposited with the CCDC.	2020-07-01 downloaded from the CCDC.
;
_cell_angle_alpha 99.405(3)
_cell_angle_beta 103.196(3)
_cell_angle_gamma 102.209(4)
_cell_formula_units_Z 4
_cell_length_a 9.6046(9)
_cell_length_b 10.5390(10)
_cell_length_c 19.635(2)
_cell_measurement_reflns_used 11624
_cell_measurement_temperature 93
_cell_measurement_theta_max 27.53
_cell_measurement_theta_min 3.23
_cell_volume 1843.9(3)
_computing_cell_refinement 'RAPID AUTO'
_computing_data_collection 'RAPID AUTO (Rigaku, ????)'
_computing_data_reduction 'RAPID AUTO'
_computing_molecular_graphics 'CrystalStructure 4.0'
_computing_publication_material 'CrystalStructure 4.0 (Rigaku, 2010)'
_computing_structure_refinement 'SHELXL97 (Sheldrick, 2008)'
_computing_structure_solution 'SIR2004 (Burla, et al., 2005)'
_diffrn_ambient_temperature 93
_diffrn_detector_area_resol_mean 10.000
_diffrn_measured_fraction_theta_full 0.958
_diffrn_measured_fraction_theta_max 0.958
_diffrn_measurement_device_type 'Rigaku R-AXIS RAPID'
_diffrn_measurement_method \w
_diffrn_radiation_type 'Mo K\a'
_diffrn_radiation_wavelength 0.71075
_diffrn_reflns_av_R_equivalents 0.0879
_diffrn_reflns_limit_h_max 12
_diffrn_reflns_limit_h_min -12
_diffrn_reflns_limit_k_max 13
_diffrn_reflns_limit_k_min -12
_diffrn_reflns_limit_l_max 25
_diffrn_reflns_limit_l_min -25
_diffrn_reflns_number 17317
_diffrn_reflns_theta_full 27.49
_diffrn_reflns_theta_max 27.48
_diffrn_standards_number 0
_exptl_absorpt_coefficient_mu 5.966
_exptl_absorpt_correction_T_max 0.551
_exptl_absorpt_correction_T_min 0.026
_exptl_absorpt_correction_type multi-scan
_exptl_absorpt_process_details 'ABSCOR (Rigaku, 1995)'
_exptl_crystal_colour red
_exptl_crystal_density_diffrn 1.987
_exptl_crystal_density_method 'not measured'
_exptl_crystal_description needle
_exptl_crystal_F_000 1048.00
_exptl_crystal_size_max 0.780
_exptl_crystal_size_mid 0.100
_exptl_crystal_size_min 0.100
_refine_diff_density_max 3.480
_refine_diff_density_min -2.590
_refine_ls_extinction_method none
_refine_ls_goodness_of_fit_ref 1.887
_refine_ls_hydrogen_treatment constr
_refine_ls_number_parameters 415
_refine_ls_number_reflns 8126
_refine_ls_number_restraints 0
_refine_ls_R_factor_gt 0.1255
_refine_ls_shift/su_max 0.004
_refine_ls_structure_factor_coef Fsqd
_refine_ls_weighting_details 'w = 1/[\s^2^(Fo^2^)+(0.1000P)^2^+0.0000P] where P=(Fo^2^+2Fc^2^)/3'
_refine_ls_weighting_scheme calc
_refine_ls_wR_factor_ref 0.3573
_reflns_number_gt 5540
_reflns_number_total 8126
_reflns_threshold_expression F^2^>2.0\s(F^2^)
_cod_data_source_file d0py00724b2.cif
_cod_data_source_block nishiyama9
_cod_depositor_comments
;Adding full bibliography for 1558536--1558537.cif.

 Adding full bibliography for 1558536--1558537.cif.
;
_cod_original_cell_volume 1843.9(4)
_cod_database_code 1558537

loop_
_symmetry_equiv_pos_site_id
_symmetry_equiv_pos_as_xyz
1 +X,+Y,+Z
2 -X,-Y,-Z

loop_
_atom_site_label
_atom_site_type_symbol
_atom_site_fract_x
_atom_site_fract_y
_atom_site_fract_z
_atom_site_U_iso_or_equiv
_atom_site_adp_type
_atom_site_occupancy
_atom_site_symmetry_multiplicity
_atom_site_calc_flag
_atom_site_refinement_flags
_atom_site_disorder_assembly
_atom_site_disorder_group
Te1 Te 0.31371(13) 0.31588(12) 0.53929(6) 0.0279(4) Uani 1.0 2 d . . .
Te2 Te 0.20798(13) 0.21089(12) 0.04115(6) 0.0281(4) Uani 1.0 2 d . . .
Br1 Br 0.4550(3) 0.3142(2) 0.43637(11) 0.0354(5) Uani 1.0 2 d . . .
Br2 Br 0.1684(3) 0.2905(2) 0.64029(11) 0.0360(5) Uani 1.0 2 d . . .
Br3 Br 0.4691(2) 0.2955(2) 0.14158(11) 0.0366(5) Uani 1.0 2 d . . .
Br4 Br -0.0416(3) 0.1469(2) -0.06723(11) 0.0373(5) Uani 1.0 2 d . . .
O1 O 0.1193(15) 0.4285(15) 0.4598(8) 0.038(4) Uani 1.0 2 d . . .
O2 O 0.5563(15) 0.3919(14) 0.6536(8) 0.038(4) Uani 1.0 2 d . . .
O3 O 0.3296(18) 0.0532(14) -0.0392(9) 0.043(4) Uani 1.0 2 d . . .
O4 O 0.1034(19) 0.2273(18) 0.1646(9) 0.051(5) Uani 1.0 2 d . . .
C1 C 0.131(2) 0.1686(19) 0.4646(10) 0.030(5) Uani 1.0 2 d . . .
C2 C 0.157(3) 0.0468(18) 0.4685(10) 0.032(5) Uani 1.0 2 d . . .
C3 C 0.293(3) 0.0397(19) 0.5197(12) 0.036(5) Uani 1.0 2 d . . .
C4 C 0.396(3) 0.1497(16) 0.5597(10) 0.033(5) Uani 1.0 2 d . . .
C5 C 0.009(3) 0.196(3) 0.4203(10) 0.039(6) Uani 1.0 2 d . . .
C6 C -0.112(2) 0.092(2) 0.3765(12) 0.037(5) Uani 1.0 2 d . . .
C7 C -0.235(3) 0.121(2) 0.3352(12) 0.040(5) Uani 1.0 2 d . . .
C8 C -0.248(3) 0.245(3) 0.3355(11) 0.042(6) Uani 1.0 2 d . . .
C9 C -0.129(3) 0.355(2) 0.3769(10) 0.034(5) Uani 1.0 2 d . . .
C10 C -0.0026(19) 0.320(2) 0.4178(10) 0.031(4) Uani 1.0 2 d . . .
C11 C 0.138(3) 0.554(3) 0.4385(12) 0.044(6) Uani 1.0 2 d . . .
C12 C 0.533(3) 0.160(2) 0.6140(10) 0.033(5) Uani 1.0 2 d . . .
C13 C 0.586(3) 0.0443(19) 0.6212(11) 0.033(5) Uani 1.0 2 d . . .
C14 C 0.714(3) 0.059(3) 0.6685(12) 0.043(5) Uani 1.0 2 d . . .
C15 C 0.803(3) 0.176(3) 0.7129(12) 0.053(7) Uani 1.0 2 d . . .
C16 C 0.749(2) 0.294(2) 0.7091(10) 0.030(4) Uani 1.0 2 d . . .
C17 C 0.6171(19) 0.2838(19) 0.6599(10) 0.027(4) Uani 1.0 2 d . . .
C18 C 0.629(3) 0.511(2) 0.7054(11) 0.040(5) Uani 1.0 2 d . . .
C19 C 0.313(2) 0.314(2) -0.0258(11) 0.029(4) Uani 1.0 2 d . . .
C20 C 0.305(2) 0.4467(19) -0.0106(11) 0.032(5) Uani 1.0 2 d . . .
C21 C 0.223(3) 0.485(3) 0.0401(11) 0.039(5) Uani 1.0 2 d . . .
C22 C 0.153(3) 0.394(2) 0.0706(13) 0.047(6) Uani 1.0 2 d . . .
C23 C 0.380(3) 0.260(3) -0.0779(12) 0.039(5) Uani 1.0 2 d . . .
C24 C 0.435(2) 0.328(3) -0.1227(12) 0.039(5) Uani 1.0 2 d . . .
C25 C 0.495(3) 0.272(3) -0.1731(12) 0.056(7) Uani 1.0 2 d . . .
C26 C 0.510(3) 0.141(3) -0.1779(13) 0.044(6) Uani 1.0 2 d . . .
C27 C 0.451(3) 0.066(3) -0.1338(11) 0.048(7) Uani 1.0 2 d . . .
C28 C 0.388(3) 0.123(2) -0.0834(11) 0.036(5) Uani 1.0 2 d . . .
C29 C 0.310(3) -0.090(3) -0.0518(13) 0.047(6) Uani 1.0 2 d . . .
C30 C 0.067(2) 0.4158(18) 0.1217(10) 0.029(4) Uani 1.0 2 d . . .
C31 C -0.001(2) 0.523(3) 0.1226(11) 0.041(6) Uani 1.0 2 d . . .
C32 C -0.093(3) 0.538(3) 0.1665(12) 0.038(5) Uani 1.0 2 d . . .
C33 C -0.120(3) 0.450(3) 0.2109(12) 0.040(5) Uani 1.0 2 d . . .
C34 C -0.056(2) 0.346(3) 0.2114(11) 0.036(5) Uani 1.0 2 d . . .
C35 C 0.035(3) 0.3269(19) 0.1676(11) 0.034(5) Uani 1.0 2 d . . .
C36 C 0.093(3) 0.145(3) 0.2132(12) 0.041(5) Uani 1.0 2 d . . .
H1 H 0.0884 -0.0322 0.4386 0.0389 Uiso 1.0 2 calc R . .
H2 H 0.3074 -0.0451 0.5245 0.0430 Uiso 1.0 2 calc R . .
H3 H -0.1097 0.0015 0.3751 0.0438 Uiso 1.0 2 calc R . .
H4 H -0.3136 0.0490 0.3052 0.0477 Uiso 1.0 2 calc R . .
H5 H -0.3362 0.2589 0.3082 0.0500 Uiso 1.0 2 calc R . .
H6 H -0.1323 0.4451 0.3777 0.0406 Uiso 1.0 2 calc R . .
H7B H 0.1518 0.5415 0.3901 0.0525 Uiso 1.0 2 calc R . .
H8A H 0.2250 0.6182 0.4722 0.0525 Uiso 1.0 2 calc R . .
H9C H 0.0499 0.5864 0.4386 0.0525 Uiso 1.0 2 calc R . .
H10 H 0.5307 -0.0410 0.5927 0.0400 Uiso 1.0 2 calc R . .
H11 H 0.7471 -0.0196 0.6720 0.0521 Uiso 1.0 2 calc R . .
H12 H 0.8961 0.1795 0.7445 0.0635 Uiso 1.0 2 calc R . .
H13 H 0.8041 0.3767 0.7402 0.0358 Uiso 1.0 2 calc R . .
H14B H 0.6292 0.4957 0.7533 0.0478 Uiso 1.0 2 calc R . .
H15A H 0.5771 0.5799 0.6960 0.0478 Uiso 1.0 2 calc R . .
H16C H 0.7313 0.5409 0.7030 0.0478 Uiso 1.0 2 calc R . .
H17 H 0.3517 0.5104 -0.0329 0.0381 Uiso 1.0 2 calc R . .
H18 H 0.2191 0.5745 0.0519 0.0471 Uiso 1.0 2 calc R . .
H19 H 0.4320 0.4180 -0.1191 0.0474 Uiso 1.0 2 calc R . .
H20 H 0.5275 0.3226 -0.2052 0.0675 Uiso 1.0 2 calc R . .
H21 H 0.5578 0.1040 -0.2104 0.0533 Uiso 1.0 2 calc R . .
H22 H 0.4540 -0.0241 -0.1381 0.0571 Uiso 1.0 2 calc R . .
H23A H 0.4066 -0.1098 -0.0485 0.0565 Uiso 1.0 2 calc R . .
H24B H 0.2436 -0.1324 -0.0997 0.0565 Uiso 1.0 2 calc R . .
H25C H 0.2677 -0.1248 -0.0156 0.0565 Uiso 1.0 2 calc R . .
H26 H 0.0159 0.5835 0.0929 0.0498 Uiso 1.0 2 calc R . .
H27 H -0.1385 0.6102 0.1665 0.0451 Uiso 1.0 2 calc R . .
H28 H -0.1836 0.4628 0.2408 0.0476 Uiso 1.0 2 calc R . .
H29 H -0.0748 0.2867 0.2418 0.0431 Uiso 1.0 2 calc R . .
H30A H -0.0110 0.1019 0.2070 0.0492 Uiso 1.0 2 calc R . .
H31B H 0.1369 0.1991 0.2622 0.0492 Uiso 1.0 2 calc R . .
H32C H 0.1469 0.0776 0.2045 0.0492 Uiso 1.0 2 calc R . .

loop_
_atom_site_aniso_label
_atom_site_aniso_U_11
_atom_site_aniso_U_22
_atom_site_aniso_U_33
_atom_site_aniso_U_12
_atom_site_aniso_U_13
_atom_site_aniso_U_23
Te1 0.0317(6) 0.0251(6) 0.0246(7) 0.0072(5) 0.0047(5) 0.0036(5)
Te2 0.0327(6) 0.0264(7) 0.0247(7) 0.0085(5) 0.0076(5) 0.0036(5)
Br1 0.0414(11) 0.0316(10) 0.0337(11) 0.0069(8) 0.0133(9) 0.0079(9)
Br2 0.0428(11) 0.0378(11) 0.0287(11) 0.0136(9) 0.0120(9) 0.0037(9)
Br3 0.0381(10) 0.0398(11) 0.0305(11) 0.0157(9) 0.0042(8) 0.0033(9)
Br4 0.0388(10) 0.0343(11) 0.0316(11) 0.0027(9) 0.0044(9) 0.0037(9)
O1 0.034(7) 0.040(8) 0.032(8) 0.014(6) -0.006(6) -0.005(7)
O2 0.040(8) 0.035(8) 0.030(8) 0.009(6) -0.002(6) -0.000(7)
O3 0.073(11) 0.028(8) 0.047(10) 0.026(7) 0.031(9) 0.022(7)
O4 0.065(11) 0.064(11) 0.036(9) 0.026(9) 0.032(8) 0.013(8)
C1 0.030(9) 0.029(10) 0.022(10) -0.005(8) 0.009(8) -0.008(8)
C2 0.047(11) 0.022(9) 0.021(10) 0.024(8) -0.006(8) -0.013(8)
C3 0.044(11) 0.022(9) 0.045(13) 0.014(8) 0.011(10) 0.013(9)
C4 0.054(12) 0.008(7) 0.017(9) -0.001(8) -0.024(8) 0.003(7)
C5 0.039(11) 0.049(13) 0.027(11) -0.012(10) 0.023(9) 0.012(9)
C6 0.029(9) 0.029(10) 0.045(13) 0.015(8) -0.003(9) -0.001(10)
C7 0.048(12) 0.027(10) 0.038(13) 0.007(9) 0.011(10) -0.006(9)
C8 0.035(11) 0.056(14) 0.031(12) -0.001(10) 0.011(9) 0.017(10)
C9 0.040(10) 0.033(11) 0.022(10) 0.012(9) -0.003(8) 0.002(8)
C10 0.025(8) 0.031(10) 0.020(10) 0.002(8) -0.008(7) -0.008(8)
C11 0.032(10) 0.048(13) 0.042(13) -0.001(10) 0.015(10) -0.008(11)
C12 0.041(11) 0.036(11) 0.016(9) 0.010(9) 0.003(8) -0.005(8)
C13 0.048(11) 0.023(9) 0.032(11) 0.022(8) 0.005(9) 0.007(8)
C14 0.056(13) 0.051(14) 0.030(12) 0.031(11) 0.011(10) 0.006(11)
C15 0.055(14) 0.054(15) 0.030(13) -0.016(12) 0.006(11) 0.004(11)
C16 0.027(9) 0.037(11) 0.025(10) 0.006(8) 0.007(8) 0.008(8)
C17 0.028(9) 0.030(10) 0.025(10) 0.010(8) 0.005(7) 0.011(8)
C18 0.061(13) 0.025(10) 0.020(10) 0.014(9) -0.012(9) -0.002(8)
C19 0.029(9) 0.038(11) 0.038(11) 0.022(8) 0.020(8) 0.026(9)
C20 0.034(10) 0.025(9) 0.032(11) 0.000(8) 0.008(8) 0.005(8)
C21 0.053(12) 0.037(11) 0.025(11) 0.012(10) 0.008(9) 0.003(9)
C22 0.078(17) 0.023(10) 0.049(15) 0.015(11) 0.035(13) 0.006(10)
C23 0.045(12) 0.039(12) 0.030(12) 0.017(10) 0.002(9) 0.000(10)
C24 0.027(10) 0.048(13) 0.051(14) 0.004(9) 0.025(10) 0.021(11)
C25 0.079(18) 0.060(16) 0.028(12) 0.006(14) 0.028(12) 0.002(11)
C26 0.044(12) 0.039(12) 0.044(14) -0.004(10) 0.017(10) 0.003(10)
C27 0.054(13) 0.042(12) 0.022(11) -0.020(11) 0.006(10) -0.012(9)
C28 0.056(13) 0.027(10) 0.034(12) 0.012(9) 0.023(10) 0.019(9)
C29 0.036(11) 0.049(14) 0.042(14) 0.006(10) -0.005(10) -0.001(11)
C30 0.029(9) 0.025(9) 0.029(11) 0.010(8) -0.002(8) 0.011(8)
C31 0.027(9) 0.065(15) 0.024(11) 0.007(10) -0.001(8) 0.005(10)
C32 0.034(10) 0.038(11) 0.036(12) 0.014(9) 0.002(9) 0.000(10)
C33 0.034(10) 0.048(13) 0.036(12) 0.012(10) 0.013(9) 0.002(10)
C34 0.030(10) 0.045(12) 0.027(11) 0.003(9) 0.004(8) 0.006(9)
C35 0.038(10) 0.026(10) 0.033(11) 0.001(8) 0.009(9) 0.007(9)
C36 0.070(15) 0.037(12) 0.028(12) 0.031(11) 0.018(11) 0.010(9)

loop_
_atom_type_symbol
_atom_type_description
_atom_type_scat_dispersion_real
_atom_type_scat_dispersion_imag
_atom_type_scat_source
C C 0.0033 0.0016
;
International Tables for Crystallography
(1992, Vol. C, Tables 4.2.6.8 and 6.1.1.4)
;
H H 0.0000 0.0000
;
International Tables for Crystallography
(1992, Vol. C, Table 6.1.1.4)
;
O O 0.0106 0.0060
;
International Tables for Crystallography
(1992, Vol. C, Tables 4.2.6.8 and 6.1.1.4)
;
Te Te -0.5308 1.6751
;
International Tables for Crystallography
(1992, Vol. C, Tables 4.2.6.8 and 6.1.1.4)
;
Br Br -0.2901 2.4595
;
International Tables for Crystallography
(1992, Vol. C, Tables 4.2.6.8 and 6.1.1.4)
;

loop_
_geom_angle_atom_site_label_1
_geom_angle_atom_site_label_2
_geom_angle_atom_site_label_3
_geom_angle
_geom_angle_publ_flag
_geom_angle_site_symmetry_1
_geom_angle_site_symmetry_2
_geom_angle_site_symmetry_3
Br1 Te1 Br2 174.13(9) yes . . .
Br1 Te1 C1 88.2(6) yes . . .
Br1 Te1 C4 85.3(6) yes . . .
Br2 Te1 C1 88.3(6) yes . . .
Br2 Te1 C4 89.6(6) yes . . .
C1 Te1 C4 84.2(7) yes . . .
Br3 Te2 Br4 173.51(9) yes . . .
Br3 Te2 C19 87.2(5) yes . . .
Br3 Te2 C22 91.8(6) yes . . .
Br4 Te2 C19 86.6(5) yes . . .
Br4 Te2 C22 85.7(6) yes . . .
C19 Te2 C22 83.2(10) yes . . .
C10 O1 C11 118.6(15) yes . . .
C17 O2 C18 116.4(15) yes . . .
C28 O3 C29 119.8(19) yes . . .
C35 O4 C36 118(2) yes . . .
Te1 C1 C2 107.4(13) yes . . .
Te1 C1 C5 124.8(15) yes . . .
C2 C1 C5 127.8(16) yes . . .
C1 C2 C3 119.2(15) yes . . .
C2 C3 C4 122.0(19) yes . . .
Te1 C4 C3 107.0(15) yes . . .
Te1 C4 C12 124.0(12) yes . . .
C3 C4 C12 128.6(19) yes . . .
C1 C5 C6 121(2) yes . . .
C1 C5 C10 123.3(16) yes . . .
C6 C5 C10 115.9(19) yes . . .
C5 C6 C7 120(2) yes . . .
C6 C7 C8 123.6(17) yes . . .
C7 C8 C9 120(2) yes . . .
C8 C9 C10 114(2) yes . . .
O1 C10 C5 117.7(17) yes . . .
O1 C10 C9 116.1(18) yes . . .
C5 C10 C9 126.2(16) yes . . .
C4 C12 C13 120.6(15) yes . . .
C4 C12 C17 121.0(19) yes . . .
C13 C12 C17 118.4(17) yes . . .
C12 C13 C14 118.8(18) yes . . .
C13 C14 C15 126(3) yes . . .
C14 C15 C16 117(2) yes . . .
C15 C16 C17 119.5(17) yes . . .
O2 C17 C12 116.2(16) yes . . .
O2 C17 C16 123.0(15) yes . . .
C12 C17 C16 121(2) yes . . .
Te2 C19 C20 108.0(15) yes . . .
Te2 C19 C23 127.2(16) yes . . .
C20 C19 C23 125(2) yes . . .
C19 C20 C21 118(2) yes . . .
C20 C21 C22 121(3) yes . . .
Te2 C22 C21 108(2) yes . . .
Te2 C22 C30 123.4(16) yes . . .
C21 C22 C30 128(2) yes . . .
C19 C23 C24 125(3) yes . . .
C19 C23 C28 118(2) yes . . .
C24 C23 C28 118(3) yes . . .
C23 C24 C25 123(3) yes . . .
C24 C25 C26 121(3) yes . . .
C25 C26 C27 118(3) yes . . .
C26 C27 C28 121(3) yes . . .
O3 C28 C23 118(2) yes . . .
O3 C28 C27 122(2) yes . . .
C23 C28 C27 120(3) yes . . .
C22 C30 C31 119(2) yes . . .
C22 C30 C35 123(2) yes . . .
C31 C30 C35 117(2) yes . . .
C30 C31 C32 120(3) yes . . .
C31 C32 C33 121(3) yes . . .
C32 C33 C34 120(3) yes . . .
C33 C34 C35 120(3) yes . . .
O4 C35 C30 114(2) yes . . .
O4 C35 C34 124(2) yes . . .
C30 C35 C34 121(2) yes . . .
C1 C2 H1 120.413 no . . .
C3 C2 H1 120.414 no . . .
C2 C3 H2 119.008 no . . .
C4 C3 H2 119.007 no . . .
C5 C6 H3 120.070 no . . .
C7 C6 H3 120.059 no . . .
C6 C7 H4 118.176 no . . .
C8 C7 H4 118.181 no . . .
C7 C8 H5 120.064 no . . .
C9 C8 H5 120.063 no . . .
C8 C9 H6 122.768 no . . .
C10 C9 H6 122.769 no . . .
O1 C11 H7B 109.475 no . . .
O1 C11 H8A 109.468 no . . .
O1 C11 H9C 109.468 no . . .
H7B C11 H8A 109.476 no . . .
H7B C11 H9C 109.476 no . . .
H8A C11 H9C 109.465 no . . .
C12 C13 H10 120.623 no . . .
C14 C13 H10 120.625 no . . .
C13 C14 H11 116.998 no . . .
C15 C14 H11 117.011 no . . .
C14 C15 H12 121.727 no . . .
C16 C15 H12 121.729 no . . .
C15 C16 H13 120.272 no . . .
C17 C16 H13 120.272 no . . .
O2 C18 H14B 109.469 no . . .
O2 C18 H15A 109.478 no . . .
O2 C18 H16C 109.472 no . . .
H14B C18 H15A 109.461 no . . .
H14B C18 H16C 109.472 no . . .
H15A C18 H16C 109.474 no . . .
C19 C20 H17 120.753 no . . .
C21 C20 H17 120.756 no . . .
C20 C21 H18 119.381 no . . .
C22 C21 H18 119.377 no . . .
C23 C24 H19 118.513 no . . .
C25 C24 H19 118.521 no . . .
C24 C25 H20 119.745 no . . .
C26 C25 H20 119.746 no . . .
C25 C26 H21 120.870 no . . .
C27 C26 H21 120.859 no . . .
C26 C27 H22 119.721 no . . .
C28 C27 H22 119.710 no . . .
O3 C29 H23A 109.471 no . . .
O3 C29 H24B 109.477 no . . .
O3 C29 H25C 109.472 no . . .
H23A C29 H24B 109.472 no . . .
H23A C29 H25C 109.470 no . . .
H24B C29 H25C 109.465 no . . .
C30 C31 H26 119.844 no . . .
C32 C31 H26 119.847 no . . .
C31 C32 H27 119.482 no . . .
C33 C32 H27 119.479 no . . .
C32 C33 H28 119.862 no . . .
C34 C33 H28 119.858 no . . .
C33 C34 H29 119.993 no . . .
C35 C34 H29 119.994 no . . .
O4 C36 H30A 109.474 no . . .
O4 C36 H31B 109.475 no . . .
O4 C36 H32C 109.478 no . . .
H30A C36 H31B 109.466 no . . .
H30A C36 H32C 109.470 no . . .
H31B C36 H32C 109.465 no . . .

loop_
_geom_bond_atom_site_label_1
_geom_bond_atom_site_label_2
_geom_bond_distance
_geom_bond_publ_flag
_geom_bond_site_symmetry_1
_geom_bond_site_symmetry_2
Te1 Br1 2.679(3) yes . .
Te1 Br2 2.689(3) yes . .
Te1 C1 2.137(15) yes . .
Te1 C4 2.13(2) yes . .
Te2 Br3 2.682(2) yes . .
Te2 Br4 2.692(3) yes . .
Te2 C19 2.13(3) yes . .
Te2 C22 2.13(3) yes . .
O1 C10 1.43(2) yes . .
O1 C11 1.43(3) yes . .
O2 C17 1.40(3) yes . .
O2 C18 1.41(2) yes . .
O3 C28 1.37(3) yes . .
O3 C29 1.45(3) yes . .
O4 C35 1.35(3) yes . .
O4 C36 1.39(3) yes . .
C1 C2 1.37(3) yes . .
C1 C5 1.40(3) yes . .
C2 C3 1.48(3) yes . .
C3 C4 1.34(3) yes . .
C4 C12 1.46(3) yes . .
C5 C6 1.41(3) yes . .
C5 C10 1.34(4) yes . .
C6 C7 1.40(3) yes . .
C7 C8 1.33(4) yes . .
C8 C9 1.42(3) yes . .
C9 C10 1.45(3) yes . .
C12 C13 1.43(4) yes . .
C12 C17 1.42(3) yes . .
C13 C14 1.32(3) yes . .
C14 C15 1.37(3) yes . .
C15 C16 1.45(4) yes . .
C16 C17 1.38(3) yes . .
C19 C20 1.41(3) yes . .
C19 C23 1.43(4) yes . .
C20 C21 1.46(4) yes . .
C21 C22 1.35(4) yes . .
C22 C30 1.46(4) yes . .
C23 C24 1.35(4) yes . .
C23 C28 1.45(4) yes . .
C24 C25 1.37(4) yes . .
C25 C26 1.41(4) yes . .
C26 C27 1.39(4) yes . .
C27 C28 1.39(4) yes . .
C30 C31 1.42(4) yes . .
C30 C35 1.44(3) yes . .
C31 C32 1.38(4) yes . .
C32 C33 1.40(4) yes . .
C33 C34 1.37(4) yes . .
C34 C35 1.38(4) yes . .
C2 H1 0.950 no . .
C3 H2 0.950 no . .
C6 H3 0.950 no . .
C7 H4 0.950 no . .
C8 H5 0.950 no . .
C9 H6 0.950 no . .
C11 H7B 0.980 no . .
C11 H8A 0.980 no . .
C11 H9C 0.980 no . .
C13 H10 0.950 no . .
C14 H11 0.950 no . .
C15 H12 0.950 no . .
C16 H13 0.950 no . .
C18 H14B 0.980 no . .
C18 H15A 0.980 no . .
C18 H16C 0.980 no . .
C20 H17 0.950 no . .
C21 H18 0.950 no . .
C24 H19 0.950 no . .
C25 H20 0.950 no . .
C26 H21 0.950 no . .
C27 H22 0.950 no . .
C29 H23A 0.980 no . .
C29 H24B 0.980 no . .
C29 H25C 0.980 no . .
C31 H26 0.950 no . .
C32 H27 0.950 no . .
C33 H28 0.950 no . .
C34 H29 0.950 no . .
C36 H30A 0.980 no . .
C36 H31B 0.980 no . .
C36 H32C 0.980 no . .

loop_
_geom_contact_atom_site_label_1
_geom_contact_atom_site_label_2
_geom_contact_distance
_geom_contact_publ_flag
_geom_contact_site_symmetry_1
_geom_contact_site_symmetry_2
Te1 O1 2.747(16) no . .
Te1 O2 2.709(13) no . .
Te1 C10 3.420(18) no . .
Te1 C17 3.427(18) no . .
Te2 O3 2.725(18) no . .
Te2 O4 2.822(19) no . .
Te2 C28 3.42(3) no . .
Te2 C35 3.49(3) no . .
Br2 O2 3.588(15) no . .
Br3 O4 3.580(19) no . .
O1 C1 2.78(3) no . .
O2 C4 2.790(19) no . .
O3 C19 2.76(3) no . .
O4 C22 2.80(4) no . .
C2 C6 2.97(3) no . .
C3 C13 3.04(3) no . .
C5 C8 2.84(3) no . .
C6 C9 2.82(4) no . .
C7 C10 2.69(3) no . .
C9 C11 2.81(3) no . .
C12 C15 2.82(3) no . .
C13 C16 2.81(3) no . .
C14 C17 2.74(4) no . .
C16 C18 2.78(4) no . .
C20 C24 3.00(4) no . .
C21 C31 3.03(4) no . .
C23 C26 2.82(4) no . .
C24 C27 2.77(4) no . .
C25 C28 2.77(4) no . .
C27 C29 2.84(4) no . .
C30 C33 2.82(4) no . .
C31 C34 2.80(4) no . .
C32 C35 2.76(4) no . .
C34 C36 2.80(4) no . .
O1 O1 3.51(3) no . 2_566
O1 C9 3.59(3) no . 2_566
O1 C11 3.53(3) no . 2_566
O3 C29 3.42(3) no . 2_655
O4 C18 3.52(3) no . 2_666
C2 C2 3.53(3) no . 2_556
C2 C13 3.54(4) no . 2_656
C2 C14 3.34(4) no . 2_656
C3 C6 3.26(4) no . 2_556
C3 C13 3.30(4) no . 2_656
C6 C3 3.26(4) no . 2_556
C8 C34 3.54(4) no . .
C9 O1 3.59(3) no . 2_566
C9 C33 3.58(4) no . .
C9 C34 3.47(3) no . .
C10 C11 3.55(4) no . 2_566
C11 O1 3.53(3) no . 2_566
C11 C10 3.55(4) no . 2_566
C13 C2 3.54(4) no . 2_656
C13 C3 3.30(4) no . 2_656
C14 C2 3.34(4) no . 2_656
C16 C31 3.58(3) no . 2_666
C16 C32 3.53(3) no . 2_666
C18 O4 3.52(3) no . 2_666
C18 C35 3.49(3) no . 2_666
C20 C20 3.58(3) no . 2_665
C20 C24 3.35(3) no . 2_665
C20 C31 3.34(3) no . 2_565
C20 C32 3.31(3) no . 2_565
C21 C24 3.33(3) no . 2_665
C21 C25 3.52(3) no . 2_665
C21 C31 3.39(3) no . 2_565
C24 C20 3.35(3) no . 2_665
C24 C21 3.33(3) no . 2_665
C25 C21 3.52(3) no . 2_665
C28 C29 3.57(3) no . 2_655
C29 O3 3.42(3) no . 2_655
C29 C28 3.57(3) no . 2_655
C31 C16 3.58(3) no . 2_666
C31 C20 3.34(3) no . 2_565
C31 C21 3.39(3) no . 2_565
C32 C16 3.53(3) no . 2_666
C32 C20 3.31(3) no . 2_565
C33 C9 3.58(4) no . .
C34 C8 3.54(4) no . .
C34 C9 3.47(3) no . .
C35 C18 3.49(3) no . 2_666
O1 H6 2.6377 no . .
O2 H13 2.6435 no . .
O3 H22 2.6106 no . .
O4 H29 2.6354 no . .
C1 H2 3.3003 no . .
C1 H3 2.6360 no . .
C2 H3 2.6832 no . .
C3 H10 2.7783 no . .
C4 H1 3.3129 no . .
C4 H10 2.6951 no . .
C5 H1 2.7235 no . .
C5 H4 3.2786 no . .
C5 H6 3.3394 no . .
C6 H1 2.7203 no . .
C6 H5 3.2573 no . .
C7 H6 3.2560 no . .
C8 H3 3.2488 no . .
C9 H4 3.2411 no . .
C9 H7B 2.9095 no . .
C9 H9C 2.5811 no . .
C10 H3 3.2021 no . .
C10 H5 3.2926 no . .
C10 H7B 2.6953 no . .
C10 H8A 3.2757 no . .
C10 H9C 2.6908 no . .
C11 H6 2.5205 no . .
C12 H2 2.7352 no . .
C12 H11 3.2212 no . .
C12 H13 3.2923 no . .
C13 H2 2.7729 no . .
C13 H12 3.2457 no . .
C14 H13 3.2641 no . .
C15 H10 3.2457 no . .
C16 H11 3.2567 no . .
C16 H14B 2.7407 no . .
C16 H16C 2.6687 no . .
C17 H10 3.3122 no . .
C17 H12 3.3093 no . .
C17 H14B 2.6113 no . .
C17 H15A 3.2082 no . .
C17 H16C 2.6136 no . .
C18 H13 2.4704 no . .
C19 H18 3.3156 no . .
C19 H19 2.6367 no . .
C20 H19 2.6927 no . .
C21 H26 2.7548 no . .
C22 H17 3.2965 no . .
C22 H26 2.6458 no . .
C23 H17 2.7333 no . .
C23 H20 3.2294 no . .
C23 H22 3.3154 no . .
C24 H17 2.7660 no . .
C24 H21 3.2682 no . .
C25 H22 3.2692 no . .
C26 H19 3.2607 no . .
C27 H20 3.2665 no . .
C27 H23A 2.7267 no . .
C27 H24B 2.8465 no . .
C28 H19 3.2580 no . .
C28 H21 3.2790 no . .
C28 H23A 2.6851 no . .
C28 H24B 2.6869 no . .
C28 H25C 3.2407 no . .
C29 H22 2.5123 no . .
C30 H18 2.7284 no . .
C30 H27 3.2823 no . .
C30 H29 3.3159 no . .
C31 H18 2.7956 no . .
C31 H28 3.2721 no . .
C32 H29 3.2579 no . .
C33 H26 3.2746 no . .
C34 H27 3.2501 no . .
C34 H30A 2.6901 no . .
C34 H31B 2.7783 no . .
C35 H26 3.2981 no . .
C35 H28 3.2408 no . .
C35 H30A 2.5947 no . .
C35 H31B 2.6028 no . .
C35 H32C 3.1697 no . .
C36 H29 2.5096 no . .
H1 H2 2.4217 no . .
H1 H3 2.1561 no . .
H2 H10 2.2407 no . .
H3 H4 2.3201 no . .
H4 H5 2.2599 no . .
H5 H6 2.4143 no . .
H6 H7B 2.6416 no . .
H6 H8A 3.4477 no . .
H6 H9C 2.0171 no . .
H10 H11 2.2373 no . .
H11 H12 2.3029 no . .
H12 H13 2.4301 no . .
H13 H14B 2.3329 no . .
H13 H15A 3.4361 no . .
H13 H16C 2.1701 no . .
H17 H18 2.4116 no . .
H17 H19 2.1870 no . .
H18 H26 2.2883 no . .
H19 H20 2.2913 no . .
H20 H21 2.3711 no . .
H21 H22 2.3524 no . .
H22 H23A 2.1976 no . .
H22 H24B 2.4410 no . .
H22 H25C 3.4807 no . .
H26 H27 2.3213 no . .
H27 H28 2.3397 no . .
H28 H29 2.3150 no . .
H29 H30A 2.2129 no . .
H29 H31B 2.3857 no . .
H29 H32C 3.4779 no . .
Br1 H8A 3.0511 no . 2_666
Br1 H10 2.8809 no . 2_656
Br1 H11 3.3671 no . 2_656
Br1 H15A 2.9706 no . 2_666
Br2 H1 3.1514 no . 2_556
Br2 H3 2.9598 no . 2_556
Br2 H6 2.9476 no . 2_566
Br2 H9C 2.9667 no . 2_566
Br2 H28 3.1517 no . 2_566
Br3 H5 3.5038 no . 1_655
Br3 H14B 3.2049 no . 2_666
Br3 H15A 3.4083 no . 2_666
Br3 H19 3.1027 no . 2_665
Br3 H22 3.0964 no . 2_655
Br3 H23A 3.0682 no . 2_655
Br3 H28 3.3849 no . 1_655
Br4 H25C 2.9889 no . 2_555
Br4 H26 2.9352 no . 2_565
Br4 H32C 3.0889 no . 2_555
O1 H6 3.2138 no . 2_566
O1 H9C 2.8495 no . 2_566
O2 H7B 3.0908 no . 2_666
O2 H8A 3.5914 no . 2_666
O2 H20 3.0382 no . 1_556
O3 H23A 2.6030 no . 2_655
O4 H14B 3.3338 no . 2_666
O4 H15A 3.5700 no . 2_666
O4 H16C 3.1051 no . 2_666
O4 H24B 3.1574 no . 2_555
C1 H1 3.3990 no . 2_556
C1 H11 3.4439 no . 2_656
C2 H1 3.2864 no . 2_556
C2 H3 3.3084 no . 2_556
C2 H10 3.4851 no . 2_656
C2 H11 3.0905 no . 2_656
C3 H3 3.0293 no . 2_556
C3 H10 3.0738 no . 2_656
C4 H3 3.4902 no . 2_556
C4 H10 3.3054 no . 2_656
C5 H9C 3.5295 no . 2_566
C5 H31B 3.5901 no . .
C6 H2 3.0222 no . 2_556
C7 H2 3.1735 no . 2_556
C7 H10 3.4653 no . 2_556
C7 H21 3.5740 no . 2_555
C7 H29 3.1583 no . .
C8 H28 3.2322 no . .
C8 H29 2.7744 no . .
C9 H8A 3.2845 no . 2_566
C9 H9C 3.4488 no . 2_566
C9 H28 3.0499 no . .
C9 H29 2.8279 no . .
C10 H8A 3.4478 no . 2_566
C10 H9C 2.9990 no . 2_566
C10 H29 3.3098 no . .
C11 H16C 3.3923 no . 2_666
C12 H2 3.5812 no . 2_656
C12 H4 3.5347 no . 2_556
C12 H21 3.5543 no . 1_556
C13 H2 3.2523 no . 2_656
C13 H4 3.3175 no . 2_556
C13 H21 3.3471 no . 1_556
C14 H1 3.1547 no . 2_656
C14 H21 3.1148 no . 1_556
C14 H32C 3.2441 no . 2_656
C15 H1 3.5807 no . 2_656
C15 H21 3.1062 no . 1_556
C15 H27 3.5715 no . 2_666
C15 H32C 3.4044 no . 2_656
C16 H7B 2.9964 no . 2_666
C16 H20 3.0336 no . 1_556
C16 H21 3.2668 no . 1_556
C17 H7B 3.0235 no . 2_666
C17 H8A 3.4795 no . 2_666
C17 H20 2.9595 no . 1_556
C17 H21 3.4900 no . 1_556
C18 H7B 3.1967 no . 2_666
C18 H20 3.0143 no . 1_556
C18 H31B 3.2538 no . 2_666
C19 H17 3.1964 no . 2_665
C19 H26 3.5907 no . 2_565
C19 H27 3.2031 no . 2_565
C20 H17 3.1260 no . 2_665
C20 H19 3.0427 no . 2_665
C20 H26 3.0574 no . 2_565
C20 H27 3.0072 no . 2_565
C21 H19 3.1828 no . 2_665
C21 H20 3.5519 no . 2_665
C21 H26 2.9253 no . 2_565
C22 H14B 3.4682 no . 2_666
C22 H26 3.3204 no . 2_565
C23 H17 3.2082 no . 2_665
C23 H27 3.2509 no . 2_565
C24 H17 3.2253 no . 2_665
C24 H18 3.1619 no . 2_665
C24 H27 3.0239 no . 2_565
C25 H14B 3.1571 no . 1_554
C25 H18 3.1133 no . 2_665
C26 H4 2.9013 no . 2_555
C27 H4 3.2416 no . 2_555
C27 H23A 3.4432 no . 2_655
C27 H25C 3.3715 no . 2_655
C28 H23A 2.9193 no . 2_655
C28 H25C 3.4264 no . 2_655
C29 H23A 3.0803 no . 2_655
C30 H13 3.0080 no . 2_666
C30 H14B 3.2005 no . 2_666
C30 H16C 3.4467 no . 2_666
C31 H12 3.5308 no . 2_666
C31 H13 2.8028 no . 2_666
C31 H17 3.3369 no . 2_565
C31 H18 3.4398 no . 2_565
C32 H12 3.1446 no . 2_666
C32 H13 2.8204 no . 2_666
C32 H17 3.0578 no . 2_565
C32 H19 3.3254 no . 2_565
C33 H6 3.3126 no . .
C33 H13 3.0378 no . 2_666
C33 H24B 3.4846 no . 2_555
C34 H6 3.5467 no . .
C34 H13 3.2185 no . 2_666
C34 H16C 3.0615 no . 2_666
C34 H24B 2.8263 no . 2_555
C35 H13 3.2019 no . 2_666
C35 H14B 3.2436 no . 2_666
C35 H16C 2.8902 no . 2_666
C35 H24B 2.8808 no . 2_555
C36 H11 3.0744 no . 2_656
C36 H16C 3.3278 no . 2_666
C36 H24B 3.4464 no . 2_555
H1 Br2 3.1514 no . 2_556
H1 C1 3.3990 no . 2_556
H1 C2 3.2864 no . 2_556
H1 C14 3.1547 no . 2_656
H1 C15 3.5807 no . 2_656
H1 H1 3.3124 no . 2_556
H1 H3 3.5728 no . 2_556
H1 H11 3.0165 no . 2_656
H2 C6 3.0222 no . 2_556
H2 C7 3.1735 no . 2_556
H2 C12 3.5812 no . 2_656
H2 C13 3.2523 no . 2_656
H2 H3 3.0796 no . 2_556
H2 H4 3.3366 no . 2_556
H2 H8A 3.3947 no . 1_545
H2 H10 3.2021 no . 2_656
H3 Br2 2.9598 no . 2_556
H3 C2 3.3084 no . 2_556
H3 C3 3.0293 no . 2_556
H3 C4 3.4902 no . 2_556
H3 H1 3.5728 no . 2_556
H3 H2 3.0796 no . 2_556
H4 C12 3.5347 no . 2_556
H4 C13 3.3175 no . 2_556
H4 C26 2.9013 no . 2_555
H4 C27 3.2416 no . 2_555
H4 H2 3.3366 no . 2_556
H4 H10 3.2038 no . 2_556
H4 H21 2.6449 no . 2_555
H4 H22 3.1939 no . 2_555
H5 Br3 3.5038 no . 1_455
H5 H15A 3.1421 no . 2_566
H5 H22 3.5980 no . 2_555
H5 H28 3.0007 no . .
H5 H29 3.0658 no . .
H6 Br2 2.9476 no . 2_566
H6 O1 3.2138 no . 2_566
H6 C33 3.3126 no . .
H6 C34 3.5467 no . .
H6 H8A 3.3930 no . 2_566
H6 H9C 3.5982 no . 2_566
H6 H28 2.6651 no . .
H6 H29 3.1331 no . .
H7B O2 3.0908 no . 2_666
H7B C16 2.9964 no . 2_666
H7B C17 3.0235 no . 2_666
H7B C18 3.1967 no . 2_666
H7B H13 2.9219 no . 2_666
H7B H16C 2.4888 no . 2_666
H7B H29 3.5363 no . .
H8A Br1 3.0511 no . 2_666
H8A O2 3.5914 no . 2_666
H8A C9 3.2845 no . 2_566
H8A C10 3.4478 no . 2_566
H8A C17 3.4795 no . 2_666
H8A H2 3.3947 no . 1_565
H8A H6 3.3930 no . 2_566
H9C Br2 2.9667 no . 2_566
H9C O1 2.8495 no . 2_566
H9C C5 3.5295 no . 2_566
H9C C9 3.4488 no . 2_566
H9C C10 2.9990 no . 2_566
H9C H6 3.5982 no . 2_566
H9C H9C 3.4360 no . 2_566
H10 Br1 2.8809 no . 2_656
H10 C2 3.4851 no . 2_656
H10 C3 3.0738 no . 2_656
H10 C4 3.3054 no . 2_656
H10 C7 3.4653 no . 2_556
H10 H2 3.2021 no . 2_656
H10 H4 3.2038 no . 2_556
H11 Br1 3.3671 no . 2_656
H11 C1 3.4439 no . 2_656
H11 C2 3.0905 no . 2_656
H11 C36 3.0744 no . 2_656
H11 H1 3.0165 no . 2_656
H11 H21 3.5036 no . 1_556
H11 H30A 3.4170 no . 2_656
H11 H31B 2.7425 no . 2_656
H11 H32C 2.6299 no . 2_656
H12 C31 3.5308 no . 2_666
H12 C32 3.1446 no . 2_666
H12 H21 3.5252 no . 1_556
H12 H26 3.5238 no . 2_666
H12 H27 2.8421 no . 2_666
H12 H30A 3.5713 no . 2_656
H12 H32C 3.0206 no . 2_656
H13 C30 3.0080 no . 2_666
H13 C31 2.8028 no . 2_666
H13 C32 2.8204 no . 2_666
H13 C33 3.0378 no . 2_666
H13 C34 3.2185 no . 2_666
H13 C35 3.2019 no . 2_666
H13 H7B 2.9219 no . 2_666
H13 H20 3.0646 no . 1_556
H13 H26 3.2492 no . 2_666
H13 H27 3.2757 no . 2_666
H13 H28 3.5846 no . 2_666
H14B Br3 3.2049 no . 2_666
H14B O4 3.3338 no . 2_666
H14B C22 3.4682 no . 2_666
H14B C25 3.1571 no . 1_556
H14B C30 3.2005 no . 2_666
H14B C35 3.2436 no . 2_666
H14B H19 3.5655 no . 1_556
H14B H20 2.2457 no . 1_556
H15A Br1 2.9706 no . 2_666
H15A Br3 3.4083 no . 2_666
H15A O4 3.5700 no . 2_666
H15A H5 3.1421 no . 2_566
H15A H20 3.5973 no . 1_556
H15A H31B 3.0465 no . 2_666
H16C O4 3.1051 no . 2_666
H16C C11 3.3923 no . 2_666
H16C C30 3.4467 no . 2_666
H16C C34 3.0615 no . 2_666
H16C C35 2.8902 no . 2_666
H16C C36 3.3278 no . 2_666
H16C H7B 2.4888 no . 2_666
H16C H29 3.2477 no . 2_666
H16C H31B 2.6650 no . 2_666
H17 C19 3.1964 no . 2_665
H17 C20 3.1260 no . 2_665
H17 C23 3.2082 no . 2_665
H17 C24 3.2253 no . 2_665
H17 C31 3.3369 no . 2_565
H17 C32 3.0578 no . 2_565
H17 H17 2.9183 no . 2_665
H17 H19 3.0932 no . 2_665
H17 H26 3.3272 no . 2_565
H17 H27 2.8365 no . 2_565
H18 C24 3.1619 no . 2_665
H18 C25 3.1133 no . 2_665
H18 C31 3.4398 no . 2_565
H18 H19 3.2888 no . 2_665
H18 H20 3.2607 no . 2_665
H18 H26 3.1434 no . 2_565
H19 Br3 3.1027 no . 2_665
H19 C20 3.0427 no . 2_665
H19 C21 3.1828 no . 2_665
H19 C32 3.3254 no . 2_565
H19 H14B 3.5655 no . 1_554
H19 H17 3.0932 no . 2_665
H19 H18 3.2888 no . 2_665
H19 H27 2.6944 no . 2_565
H19 H28 3.5532 no . 2_565
H20 O2 3.0382 no . 1_554
H20 C16 3.0336 no . 1_554
H20 C17 2.9595 no . 1_554
H20 C18 3.0143 no . 1_554
H20 C21 3.5519 no . 2_665
H20 H13 3.0646 no . 1_554
H20 H14B 2.2457 no . 1_554
H20 H15A 3.5973 no . 1_554
H20 H18 3.2607 no . 2_665
H21 C7 3.5740 no . 2_555
H21 C12 3.5543 no . 1_554
H21 C13 3.3471 no . 1_554
H21 C14 3.1148 no . 1_554
H21 C15 3.1062 no . 1_554
H21 C16 3.2668 no . 1_554
H21 C17 3.4900 no . 1_554
H21 H4 2.6449 no . 2_555
H21 H11 3.5036 no . 1_554
H21 H12 3.5252 no . 1_554
H22 Br3 3.0964 no . 2_655
H22 H4 3.1939 no . 2_555
H22 H5 3.5980 no . 2_555
H22 H23A 3.5333 no . 2_655
H22 H25C 3.4218 no . 2_655
H23A Br3 3.0682 no . 2_655
H23A O3 2.6030 no . 2_655
H23A C27 3.4432 no . 2_655
H23A C28 2.9193 no . 2_655
H23A C29 3.0803 no . 2_655
H23A H22 3.5333 no . 2_655
H23A H23A 2.7294 no . 2_655
H23A H25C 3.3762 no . 2_655
H24B O4 3.1574 no . 2_555
H24B C33 3.4846 no . 2_555
H24B C34 2.8263 no . 2_555
H24B C35 2.8808 no . 2_555
H24B C36 3.4464 no . 2_555
H24B H29 2.8986 no . 2_555
H24B H30A 2.8131 no . 2_555
H25C Br4 2.9889 no . 2_555
H25C C27 3.3715 no . 2_655
H25C C28 3.4264 no . 2_655
H25C H22 3.4218 no . 2_655
H25C H23A 3.3762 no . 2_655
H26 Br4 2.9352 no . 2_565
H26 C19 3.5907 no . 2_565
H26 C20 3.0574 no . 2_565
H26 C21 2.9253 no . 2_565
H26 C22 3.3204 no . 2_565
H26 H12 3.5238 no . 2_666
H26 H13 3.2492 no . 2_666
H26 H17 3.3272 no . 2_565
H26 H18 3.1434 no . 2_565
H27 C15 3.5715 no . 2_666
H27 C19 3.2031 no . 2_565
H27 C20 3.0072 no . 2_565
H27 C23 3.2509 no . 2_565
H27 C24 3.0239 no . 2_565
H27 H12 2.8421 no . 2_666
H27 H13 3.2757 no . 2_666
H27 H17 2.8365 no . 2_565
H27 H19 2.6944 no . 2_565
H28 Br2 3.1517 no . 2_566
H28 Br3 3.3849 no . 1_455
H28 C8 3.2322 no . .
H28 C9 3.0499 no . .
H28 H5 3.0007 no . .
H28 H6 2.6651 no . .
H28 H13 3.5846 no . 2_666
H28 H19 3.5532 no . 2_565
H29 C7 3.1583 no . .
H29 C8 2.7744 no . .
H29 C9 2.8279 no . .
H29 C10 3.3098 no . .
H29 H5 3.0658 no . .
H29 H6 3.1331 no . .
H29 H7B 3.5363 no . .
H29 H16C 3.2477 no . 2_666
H29 H24B 2.8986 no . 2_555
H30A H11 3.4170 no . 2_656
H30A H12 3.5713 no . 2_656
H30A H24B 2.8131 no . 2_555
H31B C5 3.5901 no . .
H31B C18 3.2538 no . 2_666
H31B H11 2.7425 no . 2_656
H31B H15A 3.0465 no . 2_666
H31B H16C 2.6650 no . 2_666
H32C Br4 3.0889 no . 2_555
H32C C14 3.2441 no . 2_656
H32C C15 3.4044 no . 2_656
H32C H11 2.6299 no . 2_656
H32C H12 3.0206 no . 2_656

loop_
_geom_torsion_atom_site_label_1
_geom_torsion_atom_site_label_2
_geom_torsion_atom_site_label_3
_geom_torsion_atom_site_label_4
_geom_torsion
_geom_torsion_publ_flag
_geom_torsion_site_symmetry_1
_geom_torsion_site_symmetry_2
_geom_torsion_site_symmetry_3
_geom_torsion_site_symmetry_4
Br1 Te1 C1 C2 86.5(11) no . . . .
Br1 Te1 C1 C5 -93.0(15) no . . . .
Br1 Te1 C4 C3 -91.7(12) no . . . .
Br1 Te1 C4 C12 94.8(15) no . . . .
Br2 Te1 C1 C2 -88.7(11) no . . . .
Br2 Te1 C1 C5 91.8(15) no . . . .
Br2 Te1 C4 C3 85.4(12) no . . . .
Br2 Te1 C4 C12 -88.1(15) no . . . .
C1 Te1 C4 C3 -3.0(13) no . . . .
C1 Te1 C4 C12 -176.5(16) no . . . .
C4 Te1 C1 C2 1.1(12) no . . . .
C4 Te1 C1 C5 -178.4(16) no . . . .
Br3 Te2 C19 C20 -86.4(9) no . . . .
Br3 Te2 C19 C23 93.9(12) no . . . .
Br3 Te2 C22 C21 80.3(12) no . . . .
Br3 Te2 C22 C30 -93.8(15) no . . . .
Br4 Te2 C19 C20 91.9(9) no . . . .
Br4 Te2 C19 C23 -87.8(12) no . . . .
Br4 Te2 C22 C21 -93.7(12) no . . . .
Br4 Te2 C22 C30 92.3(15) no . . . .
C19 Te2 C22 C21 -6.7(12) no . . . .
C19 Te2 C22 C30 179.3(16) no . . . .
C22 Te2 C19 C20 5.8(10) no . . . .
C22 Te2 C19 C23 -173.9(14) no . . . .
C11 O1 C10 C5 155.7(17) no . . . .
C11 O1 C10 C9 -25(3) no . . . .
C18 O2 C17 C12 171.7(16) no . . . .
C18 O2 C17 C16 -6(3) no . . . .
C29 O3 C28 C23 168.7(15) no . . . .
C29 O3 C28 C27 -10(3) no . . . .
C36 O4 C35 C30 172.6(14) no . . . .
C36 O4 C35 C34 -6(3) no . . . .
Te1 C1 C2 C3 1(3) no . . . .
Te1 C1 C5 C6 -175.1(13) no . . . .
Te1 C1 C5 C10 3(3) no . . . .
C2 C1 C5 C6 5(4) no . . . .
C2 C1 C5 C10 -177(2) no . . . .
C5 C1 C2 C3 -179.6(19) no . . . .
C1 C2 C3 C4 -4(4) no . . . .
C2 C3 C4 Te1 5(3) no . . . .
C2 C3 C4 C12 177.6(19) no . . . .
Te1 C4 C12 C13 -175.8(13) no . . . .
Te1 C4 C12 C17 3(3) no . . . .
C3 C4 C12 C13 12(4) no . . . .
C3 C4 C12 C17 -169(2) no . . . .
C1 C5 C6 C7 177.1(19) no . . . .
C1 C5 C10 O1 4(4) no . . . .
C1 C5 C10 C9 -175.7(19) no . . . .
C6 C5 C10 O1 -178.3(18) no . . . .
C6 C5 C10 C9 2(4) no . . . .
C10 C5 C6 C7 -1(3) no . . . .
C5 C6 C7 C8 -2(4) no . . . .
C6 C7 C8 C9 3(4) no . . . .
C7 C8 C9 C10 -2(4) no . . . .
C8 C9 C10 O1 179.7(17) no . . . .
C8 C9 C10 C5 -1(3) no . . . .
C4 C12 C13 C14 176.5(19) no . . . .
C4 C12 C17 O2 5(3) no . . . .
C4 C12 C17 C16 -177.3(18) no . . . .
C13 C12 C17 O2 -176.5(18) no . . . .
C13 C12 C17 C16 2(3) no . . . .
C17 C12 C13 C14 -2(3) no . . . .
C12 C13 C14 C15 0(4) no . . . .
C13 C14 C15 C16 2(4) no . . . .
C14 C15 C16 C17 -3(4) no . . . .
C15 C16 C17 O2 179.1(19) no . . . .
C15 C16 C17 C12 1(3) no . . . .
Te2 C19 C20 C21 -4.2(18) no . . . .
Te2 C19 C23 C24 174.6(11) no . . . .
Te2 C19 C23 C28 -4(3) no . . . .
C20 C19 C23 C24 -5(3) no . . . .
C20 C19 C23 C28 175.9(15) no . . . .
C23 C19 C20 C21 175.5(15) no . . . .
C19 C20 C21 C22 -2(3) no . . . .
C20 C21 C22 Te2 7(3) no . . . .
C20 C21 C22 C30 -179.7(17) no . . . .
Te2 C22 C30 C31 -161.4(11) no . . . .
Te2 C22 C30 C35 13(3) no . . . .
C21 C22 C30 C31 26(3) no . . . .
C21 C22 C30 C35 -160.1(19) no . . . .
C19 C23 C24 C25 -178.1(15) no . . . .
C19 C23 C28 O3 1(3) no . . . .
C19 C23 C28 C27 179.2(15) no . . . .
C24 C23 C28 O3 -178.5(16) no . . . .
C24 C23 C28 C27 0(3) no . . . .
C28 C23 C24 C25 1(3) no . . . .
C23 C24 C25 C26 -3(3) no . . . .
C24 C25 C26 C27 5(3) no . . . .
C25 C26 C27 C28 -4(3) no . . . .
C26 C27 C28 O3 -180.0(17) no . . . .
C26 C27 C28 C23 1(3) no . . . .
C22 C30 C31 C32 174.8(14) no . . . .
C22 C30 C35 O4 6(3) no . . . .
C22 C30 C35 C34 -175.1(15) no . . . .
C31 C30 C35 O4 -179.8(13) no . . . .
C31 C30 C35 C34 -1(3) no . . . .
C35 C30 C31 C32 0(3) no . . . .
C30 C31 C32 C33 0(3) no . . . .
C31 C32 C33 C34 -0(3) no . . . .
C32 C33 C34 C35 -0(3) no . . . .
C33 C34 C35 O4 179.7(14) no . . . .
C33 C34 C35 C30 1(3) no . . . .
